data_9004131
loop_
_publ_author_name
'Cordsen, A.'

_publ_section_title
;
 A crystal-structure refinement of libethenite
;
_journal_name_full 'The Canadian Mineralogist'
_journal_page_first 153
_journal_page_last 157
_journal_volume 16
_journal_year 1978
_chemical_formula_sum 'Cu2 H O5 P'
_chemical_name_mineral Libethenite
_space_group_IT_number 58
_symmetry_space_group_name_Hall '-P 2 2n'
_symmetry_space_group_name_H-M 'P n n m'
_cell_angle_alpha 90
_cell_angle_beta 90
_cell_angle_gamma 90
_cell_formula_units_Z 4
_cell_length_a 8.062
_cell_length_b 8.384
_cell_length_c 5.881
_cell_volume 397.507
_database_code_amcsd 0005154
_exptl_crystal_density_diffrn 3.995
_cod_original_formula_sum 'Cu2 P O5 H'
_cod_database_code 9004131

loop_
_space_group_symop_operation_xyz
x,y,z
1/2+x,1/2-y,1/2+z
1/2-x,1/2+y,1/2-z
1/2-x,1/2+y,1/2+z
1/2+x,1/2-y,1/2-z
x,y,-z
-x,-y,z
-x,-y,-z

loop_
_atom_site_aniso_label
_atom_site_aniso_U_11
_atom_site_aniso_U_22
_atom_site_aniso_U_33
_atom_site_aniso_U_12
_atom_site_aniso_U_13
_atom_site_aniso_U_23
Cu1 0.01077 0.01350 0.00417 -0.00568 0.00000 0.00000
Cu2 0.00629 0.01229 0.01663 0.00072 0.00000 0.00000
P 0.00563 0.00659 0.00564 -0.00079 0.00000 0.00000
O1 0.01857 0.01677 0.00859 -0.00866 -0.00685 0.00455
O2 0.01017 0.00915 0.00466 -0.00435 0.00000 0.00000
O3 0.00678 0.00840 0.04317 0.00027 0.00000 0.00000
O-h4 0.00675 0.00912 0.00864 0.00024 0.00000 0.00000

loop_
_atom_site_label
_atom_site_fract_x
_atom_site_fract_y
_atom_site_fract_z
_atom_site_U_iso_or_equiv
_atom_site_type_symbol
_atom_site_attached_hydrogens
Cu1 0.00000 0.00000 0.24926 ? Cu 0
Cu2 0.13828 0.62472 0.00000 ? Cu 0
P 0.23270 0.24835 0.00000 ? P 0
O1 0.34057 0.26073 0.21117 ? O 0
O2 0.13289 0.08893 0.00000 ? O 0
O3 0.10212 0.38378 0.00000 ? O 0
O-h4 0.37622 0.60288 0.00000 ? O 0
H 0.42600 0.72600 0.00000 0.02270 H 0

loop_
_cod_changelog_entry_id
_cod_changelog_entry_author
_cod_changelog_entry_date
_cod_changelog_entry_text
1
;cod-tools version 3.8.0
Id: cif_guess_AMCSD_atom_types 9581 2023-05-17 12:35:41Z saulius
;
2023-05-18T08:40:46+03:00
;Derived atom types and hydrogen counts
from atom names that follow the AMCSD naming convention
(Wat == water, O-H == hydroxyl).
;
2
;cod-tools version 3.10.1
Id: cif_fix_AMCSD_aniso_labels 10200 2024-08-01 14:09:44Z saulius
;
2024-08-02T12:20:30+03:00
;Changed the following '_atom_site_aniso_label' values:
'Oh4' -> 'O-h4'
;

loop_
_cod_related_entry_id
_cod_related_entry_database
_cod_related_entry_code
1 AMCSD 0005154
